data_8106990
loop_
_publ_author_name
'Teci, Matthieu'
'Brenner, Eric'
'Matt, Dominique'
'Toupet, Lo\"ic'

_publ_section_title
;
 Crystal structure of trans-dichlorido[1,3-bis(9-methyl-9H-fluoren-9-yl)
 benzimidazol-2-ylidene](pyridine)palladium(II) -- a compound with
 anagostic CH--Pd interactions, C40H31Cl2N3Pd
;
_journal_issue 3
_journal_name_full 'Zeitschrift f\"ur Kristallographie - New Crystal Structures'
_journal_page_first 733
_journal_page_last 735
_journal_paper_doi 10.1515/ncrs-2015-0251
_journal_volume 231
_journal_year 2016
_chemical_formula_sum 'C20 H15.5 Cl N1.5 Pd0.5'
_chemical_formula_weight 365.49
_space_group_IT_number 62
_space_group_name_Hall '-P 2ac 2n'
_space_group_name_H-M_alt 'P n m a'
_symmetry_cell_setting orthorhombic
_symmetry_space_group_name_H-M 'P n m a'
_atom_sites_solution_hydrogens difmap
_atom_sites_solution_primary direct
_atom_sites_solution_secondary difmap
_cell_angle_alpha 90.00
_cell_angle_beta 90.00
_cell_angle_gamma 90.00
_cell_formula_units_Z 4
_cell_length_a 16.7821(7)
_cell_length_b 17.1436(8)
_cell_length_c 11.1431(5)
_cell_measurement_reflns_used 12422
_cell_measurement_temperature 150(2)
_cell_measurement_theta_max 27.00
_cell_measurement_theta_min 2.70
_cell_volume 3205.9(2)
_computing_cell_refinement 'CrysAlis RED, Oxford Diffraction Ltd.,Version 1.171.26'
_computing_data_collection 'CrysAlis CCD, Oxford Diffraction Ltd.,Version 1.171.26'
_computing_data_reduction 'CrysAlis RED, Oxford Diffraction Ltd.,Version 1.171.26'
_computing_molecular_graphics 'PLATON_(Spek, 1998)'
_computing_publication_material 'SHELXL-97 (Sheldrick, 1997)'
_computing_structure_refinement 'SHELXL-97 (Sheldrick, 1997)'
_computing_structure_solution 'SIR-97_(Altomare & al., 1998)'
_diffrn_ambient_temperature 150(2)
_diffrn_detector_area_resol_mean 19.64
_diffrn_measured_fraction_theta_full 0.999
_diffrn_measured_fraction_theta_max 0.999
_diffrn_measurement_device_type 'CCD Saphire 3 Xcalibur'
_diffrn_measurement_method 'omega scan'
_diffrn_radiation_monochromator graphite
_diffrn_radiation_source 'fine-focus sealed tube'
_diffrn_radiation_type MoK\a
_diffrn_radiation_wavelength 0.71073
_diffrn_reflns_av_R_equivalents 0.1224
_diffrn_reflns_av_sigmaI/netI 0.1090
_diffrn_reflns_limit_h_max 20
_diffrn_reflns_limit_h_min -21
_diffrn_reflns_limit_k_max 21
_diffrn_reflns_limit_k_min -21
_diffrn_reflns_limit_l_max 13
_diffrn_reflns_limit_l_min -14
_diffrn_reflns_number 24740
_diffrn_reflns_theta_full 27.00
_diffrn_reflns_theta_max 27.00
_diffrn_reflns_theta_min 2.70
_exptl_absorpt_coefficient_mu 0.780
_exptl_absorpt_correction_type none
_exptl_crystal_colour colourless
_exptl_crystal_density_diffrn 1.514
_exptl_crystal_density_method 'not measured'
_exptl_crystal_description prism
_exptl_crystal_F_000 1488
_exptl_crystal_size_max 0.24
_exptl_crystal_size_mid 0.09
_exptl_crystal_size_min 0.07
_refine_diff_density_max 0.715
_refine_diff_density_min -0.523
_refine_diff_density_rms 0.098
_refine_ls_extinction_method none
_refine_ls_goodness_of_fit_ref 0.837
_refine_ls_hydrogen_treatment constr
_refine_ls_matrix_type full
_refine_ls_number_parameters 223
_refine_ls_number_reflns 3612
_refine_ls_number_restraints 0
_refine_ls_restrained_S_all 0.837
_refine_ls_R_factor_all 0.0834
_refine_ls_R_factor_gt 0.0394
_refine_ls_shift/su_max 0.002
_refine_ls_shift/su_mean 0.000
_refine_ls_structure_factor_coef Fsqd
_refine_ls_weighting_details 'calc w=1/[\s^2^(Fo^2^)+(0.0346P)^2^+0.0000P] where P=(Fo^2^+2Fc^2^)/3'
_refine_ls_weighting_scheme calc
_refine_ls_wR_factor_gt 0.0752
_refine_ls_wR_factor_ref 0.0817
_reflns_number_gt 2188
_reflns_number_total 3612
_reflns_threshold_expression >2sigma(I)
_cod_data_source_file suppl_ncrs-2015-0251_suppl.cif
_cod_data_source_block mt129
_cod_original_sg_symbol_H-M Pnma
_cod_original_formula_sum 'C20 H15.50 Cl N1.50 Pd0.50'
_cod_database_code 8106990

loop_
_symmetry_equiv_pos_as_xyz
'x, y, z'
'-x+1/2, -y, z+1/2'
'x+1/2, -y+1/2, -z+1/2'
'-x, y+1/2, -z'
'-x, -y, -z'
'x-1/2, y, -z-1/2'
'-x-1/2, y-1/2, z-1/2'
'x, -y-1/2, z'

loop_
_atom_site_label
_atom_site_type_symbol
_atom_site_fract_x
_atom_site_fract_y
_atom_site_fract_z
_atom_site_U_iso_or_equiv
_atom_site_adp_type
_atom_site_occupancy
_atom_site_symmetry_multiplicity
_atom_site_calc_flag
_atom_site_refinement_flags
_atom_site_disorder_assembly
_atom_site_disorder_group
Pd1 Pd 0.95068(2) 0.2500 0.64360(3) 0.01894(12) Uani 1 2 d S . .
Cl1 Cl 1.07039(7) 0.2500 0.53895(12) 0.0303(3) Uani 1 2 d S . .
Cl2 Cl 0.82284(7) 0.2500 0.72535(11) 0.0260(3) Uani 1 2 d S . .
N1 N 0.86646(16) 0.31394(15) 0.4298(2) 0.0186(7) Uani 1 1 d . . .
N2 N 1.0095(3) 0.2500 0.8145(4) 0.0207(10) Uani 1 2 d S . .
C1 C 0.8193(2) 0.29038(18) 0.3323(3) 0.0197(8) Uani 1 1 d . . .
C2 C 0.7782(2) 0.3327(2) 0.2463(3) 0.0241(9) Uani 1 1 d . . .
H2 H 0.7793 0.3881 0.2451 0.029 Uiso 1 1 calc R . .
C3 C 0.7354(2) 0.29065(19) 0.1622(3) 0.0274(9) Uani 1 1 d . . .
H3 H 0.7054 0.3177 0.1032 0.033 Uiso 1 1 calc R . .
C4 C 0.8894(2) 0.39725(19) 0.4465(3) 0.0185(8) Uani 1 1 d . . .
C5 C 0.8196(2) 0.4533(2) 0.4422(3) 0.0194(8) Uani 1 1 d . . .
C6 C 0.7530(2) 0.4559(2) 0.5149(3) 0.0264(9) Uani 1 1 d . . .
H6 H 0.7428 0.4157 0.5715 0.032 Uiso 1 1 calc R . .
C7 C 0.7016(2) 0.5185(2) 0.5034(3) 0.0309(10) Uani 1 1 d . . .
H7 H 0.6551 0.5209 0.5519 0.037 Uiso 1 1 calc R . .
C8 C 0.7169(2) 0.5775(2) 0.4222(3) 0.0282(9) Uani 1 1 d . . .
H8 H 0.6809 0.6200 0.4159 0.034 Uiso 1 1 calc R . .
C9 C 0.7833(2) 0.57561(19) 0.3505(3) 0.0242(8) Uani 1 1 d . . .
H9 H 0.7936 0.6165 0.2951 0.029 Uiso 1 1 calc R . .
C10 C 0.83487(19) 0.51336(19) 0.3604(3) 0.0202(8) Uani 1 1 d . . .
C11 C 0.9091(2) 0.4952(2) 0.2961(3) 0.0210(8) Uani 1 1 d . . .
C12 C 0.9492(2) 0.5350(2) 0.2056(3) 0.0261(8) Uani 1 1 d . . .
H12 H 0.9289 0.5827 0.1749 0.031 Uiso 1 1 calc R . .
C13 C 1.0189(2) 0.5035(2) 0.1614(3) 0.0311(10) Uani 1 1 d . . .
H13 H 1.0468 0.5299 0.0993 0.037 Uiso 1 1 calc R . .
C14 C 1.0491(3) 0.4341(2) 0.2056(3) 0.0330(9) Uani 1 1 d . . .
H14 H 1.0972 0.4137 0.1734 0.040 Uiso 1 1 calc R . .
C15 C 1.0100(2) 0.3939(2) 0.2965(3) 0.0274(9) Uani 1 1 d . . .
H15 H 1.0305 0.3462 0.3271 0.033 Uiso 1 1 calc R . .
C16 C 0.9401(2) 0.42558(19) 0.3408(3) 0.0210(8) Uani 1 1 d . . .
C17 C 0.9338(2) 0.4130(2) 0.5635(3) 0.0261(9) Uani 1 1 d . . .
H17A H 0.9015 0.3950 0.6314 0.039 Uiso 1 1 calc R . .
H17B H 0.9437 0.4691 0.5714 0.039 Uiso 1 1 calc R . .
H17C H 0.9847 0.3850 0.5629 0.039 Uiso 1 1 calc R . .
C18 C 0.8935(3) 0.2500 0.4896(4) 0.0174(11) Uani 1 2 d S . .
C19 C 0.9676(3) 0.2500 0.9174(5) 0.0316(14) Uani 1 2 d S . .
H19 H 0.9111 0.2500 0.9125 0.038 Uiso 1 2 calc SR . .
C20 C 1.0021(4) 0.2500 1.0300(5) 0.0474(18) Uani 1 2 d S . .
H20 H 0.9703 0.2500 1.1005 0.057 Uiso 1 2 calc SR . .
C21 C 1.0842(4) 0.2500 1.0372(5) 0.0402(16) Uani 1 2 d S . .
H21 H 1.1100 0.2500 1.1131 0.048 Uiso 1 2 calc SR . .
C22 C 1.1275(4) 0.2500 0.9351(5) 0.0326(14) Uani 1 2 d S . .
H22 H 1.1841 0.2500 0.9380 0.039 Uiso 1 2 calc SR . .
C23 C 1.0879(3) 0.2500 0.8263(5) 0.0268(13) Uani 1 2 d S . .
H23 H 1.1192 0.2500 0.7552 0.032 Uiso 1 2 calc SR . .

loop_
_atom_site_aniso_label
_atom_site_aniso_U_11
_atom_site_aniso_U_22
_atom_site_aniso_U_33
_atom_site_aniso_U_23
_atom_site_aniso_U_13
_atom_site_aniso_U_12
Pd1 0.0223(2) 0.0182(2) 0.01629(19) 0.000 -0.0028(2) 0.000
Cl1 0.0250(8) 0.0403(8) 0.0257(7) 0.000 0.0025(6) 0.000
Cl2 0.0242(7) 0.0290(7) 0.0246(7) 0.000 0.0016(6) 0.000
N1 0.0246(17) 0.0127(15) 0.0184(16) 0.0003(13) -0.0070(14) -0.0017(13)
N2 0.021(3) 0.017(2) 0.024(2) 0.000 -0.006(2) 0.000
C1 0.023(2) 0.0189(18) 0.017(2) -0.0006(14) -0.0018(16) -0.0017(15)
C2 0.034(2) 0.0138(18) 0.024(2) 0.0010(17) -0.0022(19) 0.0007(17)
C3 0.033(2) 0.0252(19) 0.024(2) 0.0031(17) -0.0109(18) 0.0026(17)
C4 0.023(2) 0.0167(18) 0.0162(19) 0.0002(15) -0.0030(15) -0.0044(16)
C5 0.0192(19) 0.0189(19) 0.0200(19) -0.0041(16) -0.0031(16) -0.0030(16)
C6 0.034(2) 0.028(2) 0.017(2) 0.0013(17) -0.0036(18) -0.0036(19)
C7 0.028(2) 0.038(3) 0.027(2) -0.0067(19) 0.0075(18) -0.0014(19)
C8 0.031(2) 0.024(2) 0.030(2) -0.0003(19) -0.0050(19) 0.0028(18)
C9 0.031(2) 0.0188(18) 0.023(2) 0.0032(19) -0.0064(19) -0.0028(16)
C10 0.0225(19) 0.0207(18) 0.0174(18) -0.0016(17) -0.0046(18) -0.0058(15)
C11 0.025(2) 0.019(2) 0.019(2) -0.0015(15) -0.0077(17) -0.0121(17)
C12 0.034(2) 0.026(2) 0.0188(18) 0.0007(15) -0.0070(19) -0.007(2)
C13 0.036(2) 0.039(2) 0.018(2) -0.0035(19) 0.0022(18) -0.0106(19)
C14 0.029(2) 0.038(2) 0.032(2) -0.0078(18) 0.004(2) -0.004(2)
C15 0.031(2) 0.020(2) 0.031(2) -0.0063(17) -0.0013(19) -0.0008(18)
C16 0.026(2) 0.0181(17) 0.0187(19) -0.0017(15) -0.0045(17) -0.0085(16)
C17 0.034(2) 0.0193(19) 0.025(2) 0.0009(16) -0.0109(18) -0.0051(17)
C18 0.013(3) 0.016(3) 0.023(3) 0.000 0.001(2) 0.000
C19 0.028(4) 0.040(4) 0.027(3) 0.000 -0.003(3) 0.000
C20 0.060(5) 0.063(5) 0.019(3) 0.000 -0.001(3) 0.000
C21 0.048(4) 0.044(4) 0.028(4) 0.000 -0.019(3) 0.000
C22 0.036(4) 0.027(3) 0.035(4) 0.000 -0.007(3) 0.000
C23 0.032(3) 0.023(3) 0.025(3) 0.000 -0.005(3) 0.000

loop_
_atom_type_symbol
_atom_type_description
_atom_type_scat_dispersion_real
_atom_type_scat_dispersion_imag
_atom_type_scat_source
C C 0.0033 0.0016 'International Tables Vol C Tables 4.2.6.8 and 6.1.1.4'
H H 0.0000 0.0000 'International Tables Vol C Tables 4.2.6.8 and 6.1.1.4'
N N 0.0061 0.0033 'International Tables Vol C Tables 4.2.6.8 and 6.1.1.4'
Cl Cl 0.1484 0.1585 'International Tables Vol C Tables 4.2.6.8 and 6.1.1.4'
Pd Pd -0.9988 1.0072 'International Tables Vol C Tables 4.2.6.8 and 6.1.1.4'

loop_
_geom_angle_atom_site_label_1
_geom_angle_atom_site_label_2
_geom_angle_atom_site_label_3
_geom_angle
_geom_angle_site_symmetry_1
_geom_angle_site_symmetry_3
C18 Pd1 N2 178.20(18) . .
C18 Pd1 Cl1 89.06(14) . .
N2 Pd1 Cl1 92.74(12) . .
C18 Pd1 Cl2 83.81(14) . .
N2 Pd1 Cl2 94.39(12) . .
Cl1 Pd1 Cl2 172.87(5) . .
C18 N1 C1 109.6(3) . .
C18 N1 C4 128.6(3) . .
C1 N1 C4 121.2(3) . .
C23 N2 C19 115.8(5) . .
C23 N2 Pd1 123.1(4) . .
C19 N2 Pd1 121.1(3) . .
C1 C1 C2 121.5(2) 8_565 .
C1 C1 N1 106.73(17) 8_565 .
C2 C1 N1 131.7(3) . .
C3 C2 C1 117.0(3) . .
C3 C2 H2 121.5 . .
C1 C2 H2 121.5 . .
C2 C3 C3 121.4(2) . 8_565
C2 C3 H3 119.3 . .
C3 C3 H3 119.3 8_565 .
N1 C4 C5 113.8(3) . .
N1 C4 C17 113.8(3) . .
C5 C4 C17 107.0(3) . .
N1 C4 C16 110.6(3) . .
C5 C4 C16 101.7(3) . .
C17 C4 C16 109.3(3) . .
C6 C5 C10 120.4(3) . .
C6 C5 C4 128.8(3) . .
C10 C5 C4 110.3(3) . .
C5 C6 C7 118.4(3) . .
C5 C6 H6 120.8 . .
C7 C6 H6 120.8 . .
C8 C7 C6 120.9(4) . .
C8 C7 H7 119.6 . .
C6 C7 H7 119.6 . .
C9 C8 C7 121.0(3) . .
C9 C8 H8 119.5 . .
C7 C8 H8 119.5 . .
C8 C9 C10 118.8(3) . .
C8 C9 H9 120.6 . .
C10 C9 H9 120.6 . .
C9 C10 C5 120.5(3) . .
C9 C10 C11 131.0(3) . .
C5 C10 C11 108.5(3) . .
C12 C11 C16 119.9(3) . .
C12 C11 C10 131.2(3) . .
C16 C11 C10 108.8(3) . .
C13 C12 C11 118.5(4) . .
C13 C12 H12 120.8 . .
C11 C12 H12 120.8 . .
C12 C13 C14 121.3(4) . .
C12 C13 H13 119.3 . .
C14 C13 H13 119.3 . .
C13 C14 C15 120.8(4) . .
C13 C14 H14 119.6 . .
C15 C14 H14 119.6 . .
C16 C15 C14 117.7(4) . .
C16 C15 H15 121.1 . .
C14 C15 H15 121.1 . .
C15 C16 C11 121.6(3) . .
C15 C16 C4 128.3(3) . .
C11 C16 C4 109.9(3) . .
C4 C17 H17A 109.5 . .
C4 C17 H17B 109.5 . .
H17A C17 H17B 109.5 . .
C4 C17 H17C 109.5 . .
H17A C17 H17C 109.5 . .
H17B C17 H17C 109.5 . .
N1 C18 N1 107.3(4) 8_565 .
N1 C18 Pd1 126.2(2) 8_565 .
N1 C18 Pd1 126.2(2) . .
N2 C19 C20 123.7(5) . .
N2 C19 H19 118.2 . .
C20 C19 H19 118.2 . .
C21 C20 C19 118.1(6) . .
C21 C20 H20 121.0 . .
C19 C20 H20 121.0 . .
C22 C21 C20 119.3(6) . .
C22 C21 H21 120.4 . .
C20 C21 H21 120.4 . .
C21 C22 C23 118.7(6) . .
C21 C22 H22 120.6 . .
C23 C22 H22 120.6 . .
N2 C23 C22 124.4(5) . .
N2 C23 H23 117.8 . .
C22 C23 H23 117.8 . .

loop_
_geom_bond_atom_site_label_1
_geom_bond_atom_site_label_2
_geom_bond_distance
_geom_bond_site_symmetry_2
Pd1 C18 1.966(5) .
Pd1 N2 2.144(4) .
Pd1 Cl1 2.3229(14) .
Pd1 Cl2 2.3309(13) .
N1 C18 1.361(4) .
N1 C1 1.403(4) .
N1 C4 1.491(4) .
N2 C23 1.323(6) .
N2 C19 1.346(6) .
C1 C1 1.384(6) 8_565
C1 C2 1.387(4) .
C2 C3 1.382(5) .
C2 H2 0.9500 .
C3 C3 1.394(7) 8_565
C3 H3 0.9500 .
C4 C5 1.516(5) .
C4 C17 1.525(4) .
C4 C16 1.532(4) .
C5 C6 1.382(5) .
C5 C10 1.398(4) .
C6 C7 1.382(5) .
C6 H6 0.9500 .
C7 C8 1.382(5) .
C7 H7 0.9500 .
C8 C9 1.371(5) .
C8 H8 0.9500 .
C9 C10 1.378(4) .
C9 H9 0.9500 .
C10 C11 1.471(5) .
C11 C12 1.390(4) .
C11 C16 1.394(5) .
C12 C13 1.380(5) .
C12 H12 0.9500 .
C13 C14 1.383(5) .
C13 H13 0.9500 .
C14 C15 1.390(5) .
C14 H14 0.9500 .
C15 C16 1.384(5) .
C15 H15 0.9500 .
C17 H17A 0.9800 .
C17 H17B 0.9800 .
C17 H17C 0.9800 .
C18 N1 1.361(4) 8_565
C19 C20 1.383(7) .
C19 H19 0.9500 .
C20 C21 1.380(8) .
C20 H20 0.9500 .
C21 C22 1.349(8) .
C21 H21 0.9500 .
C22 C23 1.383(7) .
C22 H22 0.9500 .
C23 H23 0.9500 .

loop_
_geom_torsion_atom_site_label_1
_geom_torsion_atom_site_label_2
_geom_torsion_atom_site_label_3
_geom_torsion_atom_site_label_4
_geom_torsion
_geom_torsion_site_symmetry_1
_geom_torsion_site_symmetry_2
_geom_torsion_site_symmetry_3
_geom_torsion_site_symmetry_4
C18 Pd1 N2 C23 180.000(14) . . . .
Cl1 Pd1 N2 C23 0.0 . . . .
Cl2 Pd1 N2 C23 180.0 . . . .
C18 Pd1 N2 C19 0.000(14) . . . .
Cl1 Pd1 N2 C19 180.000(1) . . . .
Cl2 Pd1 N2 C19 0.000(1) . . . .
C18 N1 C1 C1 -1.1(3) . . . 8_565
C4 N1 C1 C1 170.9(2) . . . 8_565
C18 N1 C1 C2 179.2(4) . . . .
C4 N1 C1 C2 -8.8(5) . . . .
C1 C1 C2 C3 1.6(4) 8_565 . . .
N1 C1 C2 C3 -178.7(3) . . . .
C1 C2 C3 C3 -1.6(4) . . . 8_565
C18 N1 C4 C5 -138.2(4) . . . .
C1 N1 C4 C5 51.5(4) . . . .
C18 N1 C4 C17 -15.3(5) . . . .
C1 N1 C4 C17 174.4(3) . . . .
C18 N1 C4 C16 108.1(4) . . . .
C1 N1 C4 C16 -62.2(4) . . . .
N1 C4 C5 C6 59.9(5) . . . .
C17 C4 C5 C6 -66.7(4) . . . .
C16 C4 C5 C6 178.8(3) . . . .
N1 C4 C5 C10 -128.2(3) . . . .
C17 C4 C5 C10 105.3(3) . . . .
C16 C4 C5 C10 -9.3(3) . . . .
C10 C5 C6 C7 1.0(5) . . . .
C4 C5 C6 C7 172.2(3) . . . .
C5 C6 C7 C8 -0.8(5) . . . .
C6 C7 C8 C9 0.2(6) . . . .
C7 C8 C9 C10 0.2(5) . . . .
C8 C9 C10 C5 -0.1(5) . . . .
C8 C9 C10 C11 179.5(3) . . . .
C6 C5 C10 C9 -0.5(5) . . . .
C4 C5 C10 C9 -173.2(3) . . . .
C6 C5 C10 C11 179.8(3) . . . .
C4 C5 C10 C11 7.1(4) . . . .
C9 C10 C11 C12 -0.7(6) . . . .
C5 C10 C11 C12 178.9(3) . . . .
C9 C10 C11 C16 178.9(3) . . . .
C5 C10 C11 C16 -1.5(4) . . . .
C16 C11 C12 C13 0.5(5) . . . .
C10 C11 C12 C13 -179.9(3) . . . .
C11 C12 C13 C14 -0.2(5) . . . .
C12 C13 C14 C15 -0.1(6) . . . .
C13 C14 C15 C16 0.0(5) . . . .
C14 C15 C16 C11 0.3(5) . . . .
C14 C15 C16 C4 -174.5(3) . . . .
C12 C11 C16 C15 -0.6(5) . . . .
C10 C11 C16 C15 179.7(3) . . . .
C12 C11 C16 C4 175.0(3) . . . .
C10 C11 C16 C4 -4.6(4) . . . .
N1 C4 C16 C15 -55.2(4) . . . .
C5 C4 C16 C15 -176.4(3) . . . .
C17 C4 C16 C15 70.7(4) . . . .
N1 C4 C16 C11 129.5(3) . . . .
C5 C4 C16 C11 8.3(3) . . . .
C17 C4 C16 C11 -104.5(3) . . . .
C1 N1 C18 N1 1.8(5) . . . 8_565
C4 N1 C18 N1 -169.4(2) . . . 8_565
C1 N1 C18 Pd1 -171.9(3) . . . .
C4 N1 C18 Pd1 16.9(6) . . . .
N2 Pd1 C18 N1 -86.2(4) . . . 8_565
Cl1 Pd1 C18 N1 93.8(4) . . . 8_565
Cl2 Pd1 C18 N1 -86.2(4) . . . 8_565
N2 Pd1 C18 N1 86.2(4) . . . .
Cl1 Pd1 C18 N1 -93.8(4) . . . .
Cl2 Pd1 C18 N1 86.2(4) . . . .
C23 N2 C19 C20 0.000(2) . . . .
Pd1 N2 C19 C20 180.000(1) . . . .
N2 C19 C20 C21 0.000(2) . . . .
C19 C20 C21 C22 0.000(2) . . . .
C20 C21 C22 C23 0.000(2) . . . .
C19 N2 C23 C22 0.000(1) . . . .
Pd1 N2 C23 C22 180.000(1) . . . .
C21 C22 C23 N2 0.000(1) . . . .
